data_1572698
loop_
_publ_author_name
'Pan, Xiuhong'
'Lan, Linfeng'
'Zhang, Hongyu'

_publ_section_title
;
 Flexible organic crystals with multi-stimuli-responsive CPL for broadband
 multicolor optical waveguides.
;
_journal_issue 42
_journal_name_full 'Chemical science'
_journal_page_first 17444
_journal_page_last 17452
_journal_paper_doi 10.1039/d4sc05005c
_journal_volume 15
_journal_year 2024
_chemical_absolute_configuration s
_chemical_formula_moiety 'C16 H17 N O'
_chemical_formula_sum 'C16 H17 N O'
_chemical_formula_weight 239.30
_space_group_crystal_system monoclinic
_space_group_IT_number 5
_space_group_name_Hall 'C 2y'
_space_group_name_H-M_alt 'C 1 2 1'
_atom_sites_solution_hydrogens mixed
_audit_creation_date 2021-06-27
_audit_creation_method
;
Olex2 1.2
(compiled 2018.04.18 svn.r3501 for OlexSys, GUI svn.r5488)
;
_audit_update_record
;
2024-07-25 deposited with the CCDC.	2024-09-26 downloaded from the CCDC.
;
_cell_angle_alpha 90
_cell_angle_beta 128.517(2)
_cell_angle_gamma 90
_cell_formula_units_Z 4
_cell_length_a 20.0857(12)
_cell_length_b 5.8189(4)
_cell_length_c 14.3076(9)
_cell_measurement_reflns_used 9149
_cell_measurement_temperature 100(2)
_cell_measurement_theta_max 74.59
_cell_measurement_theta_min 3.95
_cell_volume 1308.39(15)
_computing_cell_refinement 'SAINT V8.40A (?, 2016)'
_computing_data_reduction 'SAINT V8.40A (?, 2016)'
_computing_molecular_graphics 'Olex2 (Dolomanov et al., 2009)'
_computing_publication_material 'Olex2 (Dolomanov et al., 2009)'
_computing_structure_refinement 'XL (Sheldrick, 2008)'
_diffrn_ambient_temperature 100.0
_diffrn_measured_fraction_theta_full 1.000
_diffrn_measured_fraction_theta_max 0.999
_diffrn_measurement_device_type 'Bruker APEX-II CCD'
_diffrn_measurement_method '\f and \w scans'
_diffrn_radiation_type CuK\a
_diffrn_radiation_wavelength 1.54178
_diffrn_reflns_av_R_equivalents 0.0591
_diffrn_reflns_av_unetI/netI 0.0506
_diffrn_reflns_Laue_measured_fraction_full 1.000
_diffrn_reflns_Laue_measured_fraction_max 0.999
_diffrn_reflns_limit_h_max 24
_diffrn_reflns_limit_h_min -24
_diffrn_reflns_limit_k_max 7
_diffrn_reflns_limit_k_min -7
_diffrn_reflns_limit_l_max 17
_diffrn_reflns_limit_l_min -17
_diffrn_reflns_number 11489
_diffrn_reflns_point_group_measured_fraction_full 0.999
_diffrn_reflns_point_group_measured_fraction_max 0.987
_diffrn_reflns_theta_full 67.679
_diffrn_reflns_theta_max 74.586
_diffrn_reflns_theta_min 3.949
_diffrn_standards_number 0
_exptl_absorpt_coefficient_mu 0.589
_exptl_absorpt_correction_type none
_exptl_crystal_density_diffrn 1.215
_exptl_crystal_description needle
_exptl_crystal_F_000 512
_refine_diff_density_max 0.215
_refine_diff_density_min -0.252
_refine_diff_density_rms 0.049
_refine_ls_abs_structure_details
;
 Flack x determined using 1066 quotients [(I+)-(I-)]/[(I+)+(I-)]
 (Parsons, Flack and Wagner, Acta Cryst. B69 (2013) 249-259).
;
_refine_ls_abs_structure_Flack -0.02(16)
_refine_ls_extinction_method none
_refine_ls_goodness_of_fit_ref 1.082
_refine_ls_hydrogen_treatment mixed
_refine_ls_matrix_type full
_refine_ls_number_parameters 169
_refine_ls_number_reflns 2639
_refine_ls_number_restraints 1
_refine_ls_restrained_S_all 1.081
_refine_ls_R_factor_all 0.0428
_refine_ls_R_factor_gt 0.0401
_refine_ls_shift/su_max 0.000
_refine_ls_shift/su_mean 0.000
_refine_ls_structure_factor_coef Fsqd
_refine_ls_weighting_details 'w=1/[\s^2^(Fo^2^)+(0.0423P)^2^+0.4572P] where P=(Fo^2^+2Fc^2^)/3'
_refine_ls_weighting_scheme calc
_refine_ls_wR_factor_gt 0.0975
_refine_ls_wR_factor_ref 0.1005
_reflns_Friedel_coverage 0.793
_reflns_Friedel_fraction_full 0.997
_reflns_Friedel_fraction_max 0.973
_reflns_number_gt 2489
_reflns_number_total 2639
_reflns_threshold_expression 'I > 2\s(I)'
_cod_data_source_file d4sc05005c3.cif
_cod_data_source_block 2
_cod_depositor_comments 'Adding full bibliography for 1572697--1572698.cif.'
_cod_database_code 1572698
_shelx_shelxl_version_number 2014/7
_shelx_space_group_comment
;
The symmetry employed for this shelxl refinement is uniquely defined
by the following loop, which should always be used as a source of
symmetry information in preference to the above space-group names.
They are only intended as comments.
;
_olex2_refinement_description
;
1. Fixed Uiso
 At 1.2 times of:
  All C(H) groups
 At 1.5 times of:
  All C(H,H,H) groups
2.a Ternary CH refined with riding coordinates:
 C7(H7)
2.b Aromatic/amide H refined with riding coordinates:
 C1(H1), C2(H2), C3(H3), C4(H4), C5(H5), C9(H9), C12(H12), C13(H13), C15(H15)
2.c Idealised Me refined as rotating group:
 C8(H8A,H8B,H8C), C16(H16A,H16B,H16C)
;
_olex2_submission_special_instructions 'No special instructions were received'

loop_
_space_group_symop_operation_xyz
'x, y, z'
'-x, y, -z'
'x+1/2, y+1/2, z'
'-x+1/2, y+1/2, -z'

loop_
_atom_site_label
_atom_site_type_symbol
_atom_site_fract_x
_atom_site_fract_y
_atom_site_fract_z
_atom_site_U_iso_or_equiv
_atom_site_adp_type
_atom_site_occupancy
_atom_site_site_symmetry_order
_atom_site_calc_flag
_atom_site_refinement_flags_posn
_atom_site_refinement_flags_adp
_atom_site_refinement_flags_occupancy
_atom_site_disorder_assembly
_atom_site_disorder_group
C1 C 0.63308(14) 0.6416(4) 0.8391(2) 0.0314(5) Uani 1 1 d . . . . .
H1 H 0.6352 0.6765 0.7761 0.038 Uiso 1 1 calc R . . . .
C2 C 0.66980(14) 0.7910(4) 0.9352(2) 0.0353(5) Uani 1 1 d . . . . .
H2 H 0.6977 0.9259 0.9380 0.042 Uiso 1 1 calc R . . . .
C3 C 0.66625(14) 0.7455(4) 1.0269(2) 0.0369(5) Uani 1 1 d . . . . .
H3 H 0.6904 0.8499 1.0917 0.044 Uiso 1 1 calc R . . . .
C4 C 0.62689(16) 0.5450(4) 1.0232(2) 0.0370(5) Uani 1 1 d . . . . .
H4 H 0.6247 0.5112 1.0862 0.044 Uiso 1 1 calc R . . . .
C5 C 0.59084(14) 0.3940(4) 0.9278(2) 0.0326(5) Uani 1 1 d . . . . .
H5 H 0.5644 0.2572 0.9263 0.039 Uiso 1 1 calc R . . . .
C6 C 0.59301(13) 0.4404(4) 0.8343(2) 0.0286(5) Uani 1 1 d . . . . .
C7 C 0.54924(13) 0.2809(4) 0.72703(19) 0.0292(5) Uani 1 1 d . . . . .
H7 H 0.5296 0.1404 0.7437 0.035 Uiso 1 1 calc R . . . .
C8 C 0.60546(15) 0.2086(4) 0.6950(2) 0.0350(5) Uani 1 1 d . . . . .
H8A H 0.5747 0.0985 0.6288 0.053 Uiso 1 1 calc GR . . . .
H8B H 0.6574 0.1365 0.7645 0.053 Uiso 1 1 calc GR . . . .
H8C H 0.6206 0.3440 0.6711 0.053 Uiso 1 1 calc GR . . . .
C9 C 0.40123(14) 0.3083(4) 0.5680(2) 0.0282(4) Uani 1 1 d . . . . .
H9 H 0.3966 0.1634 0.5941 0.034 Uiso 1 1 calc R . . . .
C10 C 0.32455(13) 0.4187(4) 0.46464(19) 0.0266(4) Uani 1 1 d . . . . .
C11 C 0.32810(14) 0.6338(4) 0.4229(2) 0.0287(4) Uani 1 1 d . . . . .
C12 C 0.25360(14) 0.7287(4) 0.3217(2) 0.0320(5) Uani 1 1 d . . . . .
H12 H 0.2552 0.8735 0.2925 0.038 Uiso 1 1 calc R . . . .
C13 C 0.17699(14) 0.6120(4) 0.2636(2) 0.0317(5) Uani 1 1 d . . . . .
H13 H 0.1268 0.6792 0.1947 0.038 Uiso 1 1 calc R . . . .
C14 C 0.17139(14) 0.3987(4) 0.3033(2) 0.0302(5) Uani 1 1 d . . . . .
C15 C 0.24598(13) 0.3062(4) 0.4041(2) 0.0284(5) Uani 1 1 d . . . . .
H15 H 0.2438 0.1620 0.4332 0.034 Uiso 1 1 calc R . . . .
C16 C 0.08765(14) 0.2742(4) 0.2395(2) 0.0374(5) Uani 1 1 d . . . . .
H16A H 0.0970 0.1085 0.2408 0.056 Uiso 1 1 calc GR . . . .
H16B H 0.0484 0.3273 0.1565 0.056 Uiso 1 1 calc GR . . . .
H16C H 0.0631 0.3058 0.2797 0.056 Uiso 1 1 calc GR . . . .
N1 N 0.47465(11) 0.4025(3) 0.62424(16) 0.0295(4) Uani 1 1 d . . . . .
O1 O 0.40225(10) 0.7491(3) 0.47669(15) 0.0352(4) Uani 1 1 d . . . . .
H1A H 0.445(2) 0.654(7) 0.539(3) 0.061(10) Uiso 1 1 d . . . . .

loop_
_atom_site_aniso_label
_atom_site_aniso_U_11
_atom_site_aniso_U_22
_atom_site_aniso_U_33
_atom_site_aniso_U_23
_atom_site_aniso_U_13
_atom_site_aniso_U_12
C1 0.0335(11) 0.0258(10) 0.0331(11) 0.0030(9) 0.0199(9) 0.0016(9)
C2 0.0326(10) 0.0246(11) 0.0406(13) -0.0007(9) 0.0189(10) 0.0013(9)
C3 0.0341(11) 0.0317(12) 0.0341(12) -0.0027(10) 0.0159(10) 0.0056(10)
C4 0.0404(12) 0.0385(12) 0.0333(11) 0.0057(10) 0.0235(10) 0.0094(10)
C5 0.0333(11) 0.0278(11) 0.0366(11) 0.0036(9) 0.0217(10) 0.0029(9)
C6 0.0266(10) 0.0236(10) 0.0334(11) 0.0023(8) 0.0176(9) 0.0048(8)
C7 0.0324(10) 0.0211(11) 0.0321(11) 0.0036(8) 0.0191(9) 0.0003(8)
C8 0.0401(12) 0.0271(11) 0.0375(12) 0.0000(9) 0.0240(10) 0.0020(9)
C9 0.0353(11) 0.0208(10) 0.0324(11) -0.0002(8) 0.0231(9) -0.0009(8)
C10 0.0334(11) 0.0207(10) 0.0313(10) -0.0022(8) 0.0229(9) -0.0002(8)
C11 0.0323(11) 0.0222(10) 0.0350(11) -0.0023(9) 0.0226(10) -0.0009(8)
C12 0.0362(11) 0.0228(10) 0.0376(12) 0.0025(9) 0.0232(10) 0.0005(9)
C13 0.0313(11) 0.0288(12) 0.0332(11) 0.0017(9) 0.0193(10) 0.0042(9)
C14 0.0317(10) 0.0260(10) 0.0359(11) -0.0048(9) 0.0225(9) -0.0008(9)
C15 0.0347(11) 0.0216(10) 0.0353(11) -0.0020(8) 0.0249(10) -0.0015(8)
C16 0.0337(11) 0.0311(13) 0.0456(13) -0.0050(10) 0.0238(10) -0.0041(10)
N1 0.0334(9) 0.0229(9) 0.0317(9) 0.0007(7) 0.0200(8) 0.0007(7)
O1 0.0318(8) 0.0253(8) 0.0402(9) 0.0042(7) 0.0183(7) -0.0030(7)

loop_
_atom_type_symbol
_atom_type_description
_atom_type_scat_dispersion_real
_atom_type_scat_dispersion_imag
_atom_type_scat_source
C C 0.0181 0.0091 'International Tables Vol C Tables 4.2.6.8 and 6.1.1.4'
H H 0.0000 0.0000 'International Tables Vol C Tables 4.2.6.8 and 6.1.1.4'
N N 0.0311 0.0180 'International Tables Vol C Tables 4.2.6.8 and 6.1.1.4'
O O 0.0492 0.0322 'International Tables Vol C Tables 4.2.6.8 and 6.1.1.4'

loop_
_geom_angle_atom_site_label_1
_geom_angle_atom_site_label_2
_geom_angle_atom_site_label_3
_geom_angle
_geom_angle_site_symmetry_1
_geom_angle_site_symmetry_3
_geom_angle_publ_flag
C2 C1 H1 119.7 . . ?
C2 C1 C6 120.5(2) . . ?
C6 C1 H1 119.7 . . ?
C1 C2 H2 119.7 . . ?
C3 C2 C1 120.7(2) . . ?
C3 C2 H2 119.7 . . ?
C2 C3 H3 120.4 . . ?
C2 C3 C4 119.2(2) . . ?
C4 C3 H3 120.4 . . ?
C3 C4 H4 119.9 . . ?
C5 C4 C3 120.3(2) . . ?
C5 C4 H4 119.9 . . ?
C4 C5 H5 119.6 . . ?
C4 C5 C6 120.9(2) . . ?
C6 C5 H5 119.6 . . ?
C1 C6 C7 121.0(2) . . ?
C5 C6 C1 118.4(2) . . ?
C5 C6 C7 120.50(19) . . ?
C6 C7 H7 108.9 . . ?
C8 C7 C6 113.74(18) . . ?
C8 C7 H7 108.9 . . ?
N1 C7 C6 107.72(17) . . ?
N1 C7 H7 108.9 . . ?
N1 C7 C8 108.51(18) . . ?
C7 C8 H8A 109.5 . . ?
C7 C8 H8B 109.5 . . ?
C7 C8 H8C 109.5 . . ?
H8A C8 H8B 109.5 . . ?
H8A C8 H8C 109.5 . . ?
H8B C8 H8C 109.5 . . ?
C10 C9 H9 119.2 . . ?
N1 C9 H9 119.2 . . ?
N1 C9 C10 121.5(2) . . ?
C11 C10 C9 121.34(19) . . ?
C15 C10 C9 119.44(19) . . ?
C15 C10 C11 119.2(2) . . ?
C12 C11 C10 119.20(19) . . ?
O1 C11 C10 121.87(19) . . ?
O1 C11 C12 118.91(19) . . ?
C11 C12 H12 120.0 . . ?
C13 C12 C11 120.1(2) . . ?
C13 C12 H12 120.0 . . ?
C12 C13 H13 119.0 . . ?
C12 C13 C14 122.0(2) . . ?
C14 C13 H13 119.0 . . ?
C13 C14 C16 121.5(2) . . ?
C15 C14 C13 117.3(2) . . ?
C15 C14 C16 121.2(2) . . ?
C10 C15 H15 118.9 . . ?
C14 C15 C10 122.2(2) . . ?
C14 C15 H15 118.9 . . ?
C14 C16 H16A 109.5 . . ?
C14 C16 H16B 109.5 . . ?
C14 C16 H16C 109.5 . . ?
H16A C16 H16B 109.5 . . ?
H16A C16 H16C 109.5 . . ?
H16B C16 H16C 109.5 . . ?
C9 N1 C7 118.60(18) . . ?
C11 O1 H1A 106(2) . . ?

loop_
_geom_bond_atom_site_label_1
_geom_bond_atom_site_label_2
_geom_bond_distance
_geom_bond_site_symmetry_2
_geom_bond_publ_flag
C1 H1 0.9500 . ?
C1 C2 1.388(3) . ?
C1 C6 1.398(3) . ?
C2 H2 0.9500 . ?
C2 C3 1.383(4) . ?
C3 H3 0.9500 . ?
C3 C4 1.392(4) . ?
C4 H4 0.9500 . ?
C4 C5 1.389(4) . ?
C5 H5 0.9500 . ?
C5 C6 1.392(3) . ?
C6 C7 1.519(3) . ?
C7 H7 1.0000 . ?
C7 C8 1.519(3) . ?
C7 N1 1.471(3) . ?
C8 H8A 0.9800 . ?
C8 H8B 0.9800 . ?
C8 H8C 0.9800 . ?
C9 H9 0.9500 . ?
C9 C10 1.461(3) . ?
C9 N1 1.283(3) . ?
C10 C11 1.408(3) . ?
C10 C15 1.402(3) . ?
C11 C12 1.394(3) . ?
C11 O1 1.354(3) . ?
C12 H12 0.9500 . ?
C12 C13 1.388(3) . ?
C13 H13 0.9500 . ?
C13 C14 1.398(3) . ?
C14 C15 1.387(3) . ?
C14 C16 1.508(3) . ?
C15 H15 0.9500 . ?
C16 H16A 0.9800 . ?
C16 H16B 0.9800 . ?
C16 H16C 0.9800 . ?
O1 H1A 0.94(4) . ?

loop_
_geom_torsion_atom_site_label_1
_geom_torsion_atom_site_label_2
_geom_torsion_atom_site_label_3
_geom_torsion_atom_site_label_4
_geom_torsion
_geom_torsion_site_symmetry_1
_geom_torsion_site_symmetry_2
_geom_torsion_site_symmetry_3
_geom_torsion_site_symmetry_4
_geom_torsion_publ_flag
C1 C2 C3 C4 1.4(3) . . . . ?
C1 C6 C7 C8 52.9(3) . . . . ?
C1 C6 C7 N1 -67.4(2) . . . . ?
C2 C1 C6 C5 0.0(3) . . . . ?
C2 C1 C6 C7 177.29(19) . . . . ?
C2 C3 C4 C5 -0.7(3) . . . . ?
C3 C4 C5 C6 -0.3(3) . . . . ?
C4 C5 C6 C1 0.6(3) . . . . ?
C4 C5 C6 C7 -176.6(2) . . . . ?
C5 C6 C7 C8 -129.9(2) . . . . ?
C5 C6 C7 N1 109.8(2) . . . . ?
C6 C1 C2 C3 -1.1(3) . . . . ?
C6 C7 N1 C9 -123.81(19) . . . . ?
C8 C7 N1 C9 112.6(2) . . . . ?
C9 C10 C11 C12 178.0(2) . . . . ?
C9 C10 C11 O1 -0.5(3) . . . . ?
C9 C10 C15 C14 -177.94(19) . . . . ?
C10 C9 N1 C7 -179.57(18) . . . . ?
C10 C11 C12 C13 0.3(3) . . . . ?
C11 C10 C15 C14 0.7(3) . . . . ?
C11 C12 C13 C14 0.0(3) . . . . ?
C12 C13 C14 C15 0.0(3) . . . . ?
C12 C13 C14 C16 179.8(2) . . . . ?
C13 C14 C15 C10 -0.4(3) . . . . ?
C15 C10 C11 C12 -0.7(3) . . . . ?
C15 C10 C11 O1 -179.16(19) . . . . ?
C16 C14 C15 C10 179.83(19) . . . . ?
N1 C9 C10 C11 -0.3(3) . . . . ?
N1 C9 C10 C15 178.37(19) . . . . ?
O1 C11 C12 C13 178.8(2) . . . . ?
